data_4302003
loop_
_publ_author_name
'Ai-Xin Zhu'
'Jian-Bin Lin'
'Jie-Peng Zhang'
'Xiao-Ming Chen'

_publ_section_title
;
Isomeric Zinc(II) Triazolate Frameworks with 3-Connected Networks:
Syntheses, Structures, and Sorption Properties
;
_journal_name_full 'Inorganic Chemistry'
_journal_page_first 3882
_journal_page_last 3889
_journal_paper_doi 10.1021/ic802446m
_journal_volume 48
_journal_year 2009
_chemical_formula_sum 'C4 H6 F N3 Zn'
_chemical_formula_weight 180.49
_chemical_name_systematic
; 
 ? 
;
_space_group_IT_number 167
_symmetry_cell_setting trigonal
_symmetry_space_group_name_Hall '-R 3 2"c'
_symmetry_space_group_name_H-M 'R -3 c :H'
_atom_sites_solution_hydrogens geom
_atom_sites_solution_primary direct
_atom_sites_solution_secondary difmap
_audit_creation_method SHELXL-97
_cell_angle_alpha 90.00
_cell_angle_beta 90.00
_cell_angle_gamma 120.00
_cell_formula_units_Z 18
_cell_length_a 18.8698(12)
_cell_length_b 18.8698(12)
_cell_length_c 9.7902(13)
_cell_measurement_temperature 293(2)
_cell_volume 3019.0(5)
_computing_cell_refinement 'SAINT-PLUS, Ver. 6.0, 1997'
_computing_data_collection 'SMART, 1998.'
_computing_data_reduction 'SAINT-PLUS, Ver. 6.0, 1997'
_computing_molecular_graphics 'XP, Ver. 6.10, Bruker AXS Inc., 2000.'
_computing_publication_material 'SHELXTL-Bruker AXS Inc., 1998.'
_computing_structure_refinement 'SHELXL-97 (Sheldrick, 1997)'
_computing_structure_solution 'SHELXS-97 (Sheldrick, 1990)'
_diffrn_ambient_temperature 293(2)
_diffrn_measured_fraction_theta_full 0.992
_diffrn_measured_fraction_theta_max 0.992
_diffrn_measurement_device_type 'Bruker Apex CCD'
_diffrn_measurement_method '\w scan'
_diffrn_radiation_monochromator graphite
_diffrn_radiation_source 'fine-focus sealed tube'
_diffrn_radiation_type MoK\a
_diffrn_radiation_wavelength 0.71073
_diffrn_reflns_av_R_equivalents 0.0297
_diffrn_reflns_av_sigmaI/netI 0.0205
_diffrn_reflns_limit_h_max 21
_diffrn_reflns_limit_h_min -24
_diffrn_reflns_limit_k_max 24
_diffrn_reflns_limit_k_min -10
_diffrn_reflns_limit_l_max 12
_diffrn_reflns_limit_l_min -12
_diffrn_reflns_number 4491
_diffrn_reflns_theta_full 27.00
_diffrn_reflns_theta_max 27.00
_diffrn_reflns_theta_min 2.16
_exptl_absorpt_coefficient_mu 3.589
_exptl_absorpt_correction_T_max 0.8409
_exptl_absorpt_correction_T_min 0.4331
_exptl_absorpt_correction_type multi-scan
_exptl_absorpt_process_details 'SADABS (Bruker, 2002)'
_exptl_crystal_colour colorless
_exptl_crystal_density_diffrn 1.787
_exptl_crystal_density_method 'not measured'
_exptl_crystal_description needle
_exptl_crystal_F_000 1620
_exptl_crystal_size_max 0.28
_exptl_crystal_size_mid 0.07
_exptl_crystal_size_min 0.05
_refine_diff_density_max 0.416
_refine_diff_density_min -0.243
_refine_diff_density_rms 0.081
_refine_ls_extinction_method none
_refine_ls_goodness_of_fit_ref 1.110
_refine_ls_hydrogen_treatment constr
_refine_ls_matrix_type full
_refine_ls_number_parameters 44
_refine_ls_number_reflns 733
_refine_ls_number_restraints 0
_refine_ls_restrained_S_all 1.110
_refine_ls_R_factor_all 0.0289
_refine_ls_R_factor_gt 0.0264
_refine_ls_shift/su_max 0.000
_refine_ls_shift/su_mean 0.000
_refine_ls_structure_factor_coef Fsqd
_refine_ls_weighting_details 'calc w=1/[\s^2^(Fo^2^)+(0.0401P)^2^+4.1298P] where P=(Fo^2^+2Fc^2^)/3'
_refine_ls_weighting_scheme calc
_refine_ls_wR_factor_gt 0.0662
_refine_ls_wR_factor_ref 0.0679
_reflns_number_gt 689
_reflns_number_total 733
_reflns_threshold_expression >2sigma(I)
_cod_data_source_file ic802446m_si_002_3.cif
_cod_data_source_block 2a
_cod_depositor_comments
;
The following automatic conversions were performed:
'_symmetry_cell_setting' value 'Trigonal' changed to 'trigonal' according
to '/home/saulius/struct/CIF-dictionaries/cif_core.dic' dictionary named
'cif_core.dic' version 2.4.1 from
2010-06-29.

'_exptl_absorpt_correction_type' value 'Multi-scan' changed
to 'multi-scan' according to
'/home/saulius/struct/CIF-dictionaries/cif_core.dic' dictionary named
'cif_core.dic' version 2.4.1 from 2010-06-29.

Automatic conversion script
Id: cif_fix_enum 1527 2010-12-29 10:47:43Z saulius 
;
_cod_original_sg_symbol_H-M 'R -3 c'
_cod_database_code 4302003

loop_
_symmetry_equiv_pos_as_xyz
'x, y, z'
'-y, x-y, z'
'-x+y, -x, z'
'y, x, -z+1/2'
'x-y, -y, -z+1/2'
'-x, -x+y, -z+1/2'
'x+2/3, y+1/3, z+1/3'
'-y+2/3, x-y+1/3, z+1/3'
'-x+y+2/3, -x+1/3, z+1/3'
'y+2/3, x+1/3, -z+5/6'
'x-y+2/3, -y+1/3, -z+5/6'
'-x+2/3, -x+y+1/3, -z+5/6'
'x+1/3, y+2/3, z+2/3'
'-y+1/3, x-y+2/3, z+2/3'
'-x+y+1/3, -x+2/3, z+2/3'
'y+1/3, x+2/3, -z+7/6'
'x-y+1/3, -y+2/3, -z+7/6'
'-x+1/3, -x+y+2/3, -z+7/6'
'-x, -y, -z'
'y, -x+y, -z'
'x-y, x, -z'
'-y, -x, z-1/2'
'-x+y, y, z-1/2'
'x, x-y, z-1/2'
'-x+2/3, -y+1/3, -z+1/3'
'y+2/3, -x+y+1/3, -z+1/3'
'x-y+2/3, x+1/3, -z+1/3'
'-y+2/3, -x+1/3, z-1/6'
'-x+y+2/3, y+1/3, z-1/6'
'x+2/3, x-y+1/3, z-1/6'
'-x+1/3, -y+2/3, -z+2/3'
'y+1/3, -x+y+2/3, -z+2/3'
'x-y+1/3, x+2/3, -z+2/3'
'-y+1/3, -x+2/3, z+1/6'
'-x+y+1/3, y+2/3, z+1/6'
'x+1/3, x-y+2/3, z+1/6'

loop_
_atom_site_label
_atom_site_type_symbol
_atom_site_fract_x
_atom_site_fract_y
_atom_site_fract_z
_atom_site_U_iso_or_equiv
_atom_site_adp_type
_atom_site_occupancy
_atom_site_symmetry_multiplicity
_atom_site_calc_flag
_atom_site_refinement_flags
_atom_site_disorder_assembly
_atom_site_disorder_group
Zn1 Zn 0.291508(17) 0.958174(17) 0.0833 0.01643(16) Uani 1 2 d S . .
F1 F 0.26307(10) 1.0000 0.2500 0.0241(4) Uani 1 2 d S . .
N1 N 0.18367(13) 0.85034(13) 0.0833 0.0196(6) Uani 1 2 d S . .
N2 N 0.05731(11) 0.75379(12) 0.0324(2) 0.0201(4) Uani 1 1 d . . .
C2 C 0.11672(14) 0.82940(14) 0.0064(2) 0.0204(5) Uani 1 1 d . . .
C1 C 0.10987(17) 0.88677(16) -0.0904(3) 0.0311(6) Uani 1 1 d . . .
H1A H 0.0627 0.8568 -0.1474 0.047 Uiso 1 1 calc R . .
H1B H 0.1581 0.9131 -0.1463 0.047 Uiso 1 1 calc R . .
H1C H 0.1045 0.9274 -0.0397 0.047 Uiso 1 1 calc R . .

loop_
_atom_site_aniso_label
_atom_site_aniso_U_11
_atom_site_aniso_U_22
_atom_site_aniso_U_33
_atom_site_aniso_U_23
_atom_site_aniso_U_13
_atom_site_aniso_U_12
Zn1 0.01595(19) 0.01595(19) 0.0156(2) 0.00029(6) -0.00029(6) 0.00664(15)
F1 0.0242(7) 0.0327(11) 0.0181(10) -0.0043(8) -0.0022(4) 0.0164(5)
N1 0.0187(9) 0.0187(9) 0.0184(13) -0.0001(5) 0.0001(5) 0.0072(11)
N2 0.0204(10) 0.0192(10) 0.0183(10) 0.0014(8) -0.0028(7) 0.0083(8)
C2 0.0208(11) 0.0194(11) 0.0196(11) 0.0008(9) 0.0000(9) 0.0091(9)
C1 0.0342(14) 0.0201(12) 0.0340(14) 0.0028(11) -0.0083(12) 0.0098(10)

loop_
_atom_type_symbol
_atom_type_description
_atom_type_scat_dispersion_real
_atom_type_scat_dispersion_imag
_atom_type_scat_source
C C 0.0033 0.0016 'International Tables Vol C Tables 4.2.6.8 and 6.1.1.4'
H H 0.0000 0.0000 'International Tables Vol C Tables 4.2.6.8 and 6.1.1.4'
N N 0.0061 0.0033 'International Tables Vol C Tables 4.2.6.8 and 6.1.1.4'
F F 0.0171 0.0103 'International Tables Vol C Tables 4.2.6.8 and 6.1.1.4'
Zn Zn 0.2839 1.4301 'International Tables Vol C Tables 4.2.6.8 and 6.1.1.4'

loop_
_geom_angle_atom_site_label_1
_geom_angle_atom_site_label_2
_geom_angle_atom_site_label_3
_geom_angle
_geom_angle_site_symmetry_1
_geom_angle_site_symmetry_3
_geom_angle_publ_flag
F1 Zn1 F1 172.76(6) . 14_664 ?
F1 Zn1 N1 93.62(3) . . ?
F1 Zn1 N1 93.62(3) 14_664 . ?
F1 Zn1 N2 91.11(6) . 21_665 ?
F1 Zn1 N2 85.28(7) 14_664 21_665 ?
N1 Zn1 N2 119.96(5) . 21_665 ?
F1 Zn1 N2 85.28(7) . 36_565 ?
F1 Zn1 N2 91.10(6) 14_664 36_565 ?
N1 Zn1 N2 119.96(5) . 36_565 ?
N2 Zn1 N2 120.08(11) 21_665 36_565 ?
Zn1 F1 Zn1 124.47(9) 9_465 . ?
C2 N1 C2 104.2(3) . 16_454 ?
C2 N1 Zn1 127.93(13) . . ?
C2 N1 Zn1 127.92(13) 16_454 . ?
C2 N2 N2 106.06(12) . 16_454 ?
C2 N2 Zn1 133.00(16) . 20_455 ?
N2 N2 Zn1 116.82(8) 16_454 20_455 ?
N2 C2 N1 111.9(2) . . ?
N2 C2 C1 124.7(2) . . ?
N1 C2 C1 123.4(2) . . ?

loop_
_geom_bond_atom_site_label_1
_geom_bond_atom_site_label_2
_geom_bond_distance
_geom_bond_site_symmetry_2
_geom_bond_publ_flag
Zn1 F1 1.9992(9) . ?
Zn1 F1 1.9993(9) 14_664 ?
Zn1 N1 2.035(3) . ?
Zn1 N2 2.1000(19) 21_665 ?
Zn1 N2 2.1000(19) 36_565 ?
F1 Zn1 1.9992(9) 9_465 ?
N1 C2 1.349(3) . ?
N1 C2 1.349(3) 16_454 ?
N2 C2 1.326(3) . ?
N2 N2 1.395(4) 16_454 ?
N2 Zn1 2.1000(19) 20_455 ?
C2 C1 1.492(3) . ?
